data_4515868
loop_
_publ_author_name
'McCready, Matthew S.'
'Puddephatt, Richard J.'

_publ_section_title
;
 Supramolecular Organoplatinum(IV) Chemistry: Dimers and Polymers Formed
 by Intermolecular Hydrogen Bonding.
;
_journal_issue 10
_journal_name_full 'ACS omega'
_journal_page_first 13621
_journal_page_last 13629
_journal_paper_doi 10.1021/acsomega.8b01860
_journal_volume 3
_journal_year 2018
_chemical_formula_moiety 'C31 H35 Br N4 O2 Pt , C H2 Cl2'
_chemical_formula_sum 'C32 H37 Br Cl2 N4 O2 Pt'
_chemical_formula_weight 855.56
_space_group_IT_number 2
_space_group_name_Hall '-P 1'
_space_group_name_H-M_alt 'P -1'
_symmetry_cell_setting triclinic
_symmetry_space_group_name_H-M 'P -1'
_atom_sites_solution_hydrogens geom
_atom_sites_solution_primary direct
_atom_sites_solution_secondary difmap
_audit_creation_method SHELXL-97
_cell_angle_alpha 80.57(3)
_cell_angle_beta 80.05(3)
_cell_angle_gamma 72.63(3)
_cell_formula_units_Z 2
_cell_length_a 10.258(2)
_cell_length_b 10.484(2)
_cell_length_c 16.122(3)
_cell_measurement_reflns_used 7459
_cell_measurement_temperature 150(2)
_cell_measurement_theta_max 27.48
_cell_measurement_theta_min 1.70
_cell_volume 1618.2(6)
_computing_cell_refinement 'DENZO-SMN (Otwinowski & Minor, 1997)'
_computing_data_collection 'COLLECT (Nonius, 1997-2001)'
_computing_data_reduction DENZO-SMN
_computing_molecular_graphics 'SHELXTL/PC (Sheldrick, 2001)'
_computing_publication_material SHELXTL/PC
_computing_structure_refinement 'SHELXL-97 (Sheldrick, 2008)'
_computing_structure_solution 'SHELXS-97 (Sheldrick, 2008)'
_diffrn_ambient_temperature 150(2)
_diffrn_measured_fraction_theta_full 0.992
_diffrn_measured_fraction_theta_max 0.992
_diffrn_measurement_device_type 'Nonius Kappa-CCD'
_diffrn_measurement_method '\f scans, and \w scans with \k offsets'
_diffrn_radiation_monochromator graphite
_diffrn_radiation_source 'fine-focus sealed tube'
_diffrn_radiation_type MoK\a
_diffrn_radiation_wavelength 0.71073
_diffrn_reflns_av_R_equivalents 0.0246
_diffrn_reflns_av_sigmaI/netI 0.0334
_diffrn_reflns_limit_h_max 13
_diffrn_reflns_limit_h_min -13
_diffrn_reflns_limit_k_max 13
_diffrn_reflns_limit_k_min -12
_diffrn_reflns_limit_l_max 20
_diffrn_reflns_limit_l_min -20
_diffrn_reflns_number 14025
_diffrn_reflns_theta_full 27.62
_diffrn_reflns_theta_max 27.62
_diffrn_reflns_theta_min 1.29
_exptl_absorpt_coefficient_mu 5.771
_exptl_absorpt_correction_T_max 0.4781
_exptl_absorpt_correction_T_min 0.2061
_exptl_absorpt_correction_type multi-scan
_exptl_absorpt_process_details 'DENZO-SMN (Otwinowski & Minor, 1997)'
_exptl_crystal_colour orange
_exptl_crystal_density_diffrn 1.756
_exptl_crystal_density_method 'not measured'
_exptl_crystal_description plate
_exptl_crystal_F_000 840
_exptl_crystal_size_max 0.40
_exptl_crystal_size_mid 0.35
_exptl_crystal_size_min 0.15
_refine_diff_density_max 2.659
_refine_diff_density_min -2.133
_refine_diff_density_rms 0.232
_refine_ls_extinction_method none
_refine_ls_goodness_of_fit_ref 1.097
_refine_ls_hydrogen_treatment constr
_refine_ls_matrix_type full
_refine_ls_number_parameters 386
_refine_ls_number_reflns 7459
_refine_ls_number_restraints 1
_refine_ls_restrained_S_all 1.097
_refine_ls_R_factor_all 0.0453
_refine_ls_R_factor_gt 0.0389
_refine_ls_shift/su_max 0.002
_refine_ls_shift/su_mean 0.000
_refine_ls_structure_factor_coef Fsqd
_refine_ls_weighting_details 'calc w=1/[\s^2^(Fo^2^)+(0.0764P)^2^+3.3889P] where P=(Fo^2^+2Fc^2^)/3'
_refine_ls_weighting_scheme calc
_refine_ls_wR_factor_gt 0.1045
_refine_ls_wR_factor_ref 0.1209
_reflns_number_gt 6762
_reflns_number_total 7459
_reflns_threshold_expression >2sigma(I)
_cod_data_source_file ao8b01860_si_001.cif
_cod_data_source_block 4
_cod_original_sg_symbol_H-M P-1
_cod_database_code 4515868

loop_
_symmetry_equiv_pos_as_xyz
'x, y, z'
'-x, -y, -z'

loop_
_atom_site_label
_atom_site_type_symbol
_atom_site_fract_x
_atom_site_fract_y
_atom_site_fract_z
_atom_site_U_iso_or_equiv
_atom_site_adp_type
_atom_site_occupancy
_atom_site_symmetry_multiplicity
_atom_site_calc_flag
_atom_site_refinement_flags
_atom_site_disorder_assembly
_atom_site_disorder_group
Pt01 Pt 0.175229(18) 0.110643(18) 0.634369(12) 0.02600(8) Uani 1 1 d . . .
Br01 Br 0.29354(6) 0.29161(6) 0.64564(4) 0.03884(15) Uani 1 1 d . . .
Cl1S Cl 0.0915(3) 0.2382(3) 0.95878(17) 0.0905(8) Uani 1 1 d . . .
N01 N 0.0913(5) 0.2296(4) 0.5238(3) 0.0249(9) Uani 1 1 d . . .
O01 O -0.3901(7) -0.2974(6) 0.9778(4) 0.0747(17) Uani 1 1 d . . .
C1S C 0.1646(10) 0.3252(9) 0.8734(6) 0.071(2) Uani 1 1 d . . .
H1S1 H 0.1786 0.2775 0.8231 0.085 Uiso 1 1 calc R . .
H1S2 H 0.2563 0.3259 0.8846 0.085 Uiso 1 1 calc R . .
C01 C 0.1648(6) 0.2325(6) 0.4466(3) 0.0305(11) Uani 1 1 d . . .
H01 H 0.2552 0.1733 0.4390 0.037 Uiso 1 1 calc R . .
Cl2S Cl 0.0659(3) 0.4919(3) 0.8503(2) 0.0890(8) Uani 1 1 d . . .
N02 N -0.0214(4) 0.2342(4) 0.6825(3) 0.0211(8) Uani 1 1 d . . .
O02 O -0.3059(6) -0.3569(5) 0.8479(3) 0.0539(12) Uani 1 1 d . . .
H2 H -0.2967 -0.4348 0.8738 0.081 Uiso 1 1 calc R . .
C02 C 0.1140(6) 0.3186(6) 0.3776(3) 0.0346(12) Uani 1 1 d . . .
H02 H 0.1671 0.3172 0.3231 0.042 Uiso 1 1 calc R . .
C03 C -0.0152(6) 0.4059(6) 0.3901(4) 0.0346(12) Uani 1 1 d . . .
H03 H -0.0524 0.4671 0.3442 0.042 Uiso 1 1 calc R . .
N03 N -0.0612(4) 0.2255(4) 0.7651(3) 0.0242(8) Uani 1 1 d . . .
N04 N -0.2780(5) 0.3823(5) 0.9218(3) 0.0339(10) Uani 1 1 d . C .
C04 C -0.0922(6) 0.4046(6) 0.4706(3) 0.0303(11) Uani 1 1 d . . .
H04 H -0.1809 0.4662 0.4802 0.036 Uiso 1 1 calc R . .
C05 C -0.0372(5) 0.3116(5) 0.5365(3) 0.0229(9) Uani 1 1 d . . .
C06 C -0.1094(5) 0.3011(5) 0.6257(3) 0.0223(9) Uani 1 1 d . . .
C07 C -0.2519(5) 0.3441(5) 0.6522(3) 0.0240(9) Uani 1 1 d . C .
C08 C -0.3569(6) 0.3942(6) 0.5911(4) 0.0351(12) Uani 1 1 d . C .
H08A H -0.4362 0.3575 0.6134 0.042 Uiso 1 1 calc R . .
H08B H -0.3155 0.3593 0.5363 0.042 Uiso 1 1 calc R . .
C09 C -0.4099(8) 0.5494(8) 0.5755(5) 0.059(2) Uani 1 1 d . . .
H09A H -0.3395 0.5892 0.5869 0.070 Uiso 1 1 calc R A 1
H09B H -0.4245 0.5772 0.5154 0.070 Uiso 1 1 calc R A 1
C12 C -0.5279(7) 0.4921(8) 0.7933(5) 0.0491(17) Uani 1 1 d . . .
H12A H -0.5037 0.5096 0.8464 0.059 Uiso 1 1 calc R B 1
H12B H -0.6275 0.4988 0.8024 0.059 Uiso 1 1 calc R B 1
C13 C -0.4474(5) 0.3488(6) 0.7760(4) 0.0319(11) Uani 1 1 d . C .
H13A H -0.4522 0.2886 0.8298 0.038 Uiso 1 1 calc R . .
H13B H -0.4940 0.3205 0.7362 0.038 Uiso 1 1 calc R . .
C14 C -0.2969(5) 0.3279(5) 0.7394(3) 0.0242(10) Uani 1 1 d . . .
C15 C -0.1944(5) 0.2773(5) 0.7931(3) 0.0258(10) Uani 1 1 d . C .
C16 C -0.2244(5) 0.2662(5) 0.8879(3) 0.0270(10) Uani 1 1 d . . .
C17 C -0.1938(7) 0.1424(7) 0.9362(4) 0.0437(15) Uani 1 1 d . C .
H17 H -0.1551 0.0622 0.9100 0.052 Uiso 1 1 calc R . .
C18 C -0.2204(9) 0.1373(8) 1.0232(4) 0.0565(19) Uani 1 1 d . . .
H18 H -0.2023 0.0534 1.0581 0.068 Uiso 1 1 calc R C .
C19 C -0.2740(8) 0.2565(8) 1.0585(4) 0.0536(18) Uani 1 1 d . C .
H19 H -0.2922 0.2560 1.1184 0.064 Uiso 1 1 calc R . .
C20 C -0.3005(7) 0.3756(7) 1.0064(4) 0.0451(15) Uani 1 1 d . . .
H20 H -0.3367 0.4571 1.0314 0.054 Uiso 1 1 calc R C .
C21 C 0.0905(7) -0.0433(6) 0.6210(4) 0.0396(14) Uani 1 1 d . . .
H21A H 0.0629 -0.0269 0.5634 0.047 Uiso 1 1 calc R . .
H21B H 0.1638 -0.1298 0.6246 0.047 Uiso 1 1 calc R . .
C22 C -0.0298(7) -0.0588(5) 0.6833(4) 0.0352(12) Uani 1 1 d . . .
C23 C -0.0144(7) -0.1430(6) 0.7600(4) 0.0396(13) Uani 1 1 d . . .
H23 H 0.0757 -0.1881 0.7737 0.048 Uiso 1 1 calc R . .
C24 C -0.1263(8) -0.1620(7) 0.8160(4) 0.0433(14) Uani 1 1 d . . .
H24 H -0.1118 -0.2195 0.8676 0.052 Uiso 1 1 calc R . .
C25 C -0.2592(7) -0.0991(6) 0.7987(4) 0.0431(15) Uani 1 1 d . . .
C26 C -0.2778(7) -0.0153(6) 0.7220(5) 0.0449(15) Uani 1 1 d . . .
H26 H -0.3684 0.0284 0.7087 0.054 Uiso 1 1 calc R . .
C27 C -0.1679(7) 0.0045(6) 0.6664(4) 0.0407(14) Uani 1 1 d . . .
H27 H -0.1835 0.0619 0.6148 0.049 Uiso 1 1 calc R . .
C28 C -0.3817(8) -0.1234(7) 0.8617(6) 0.061(2) Uani 1 1 d . . .
H28A H -0.4001 -0.0646 0.9071 0.073 Uiso 1 1 calc R . .
H28B H -0.4642 -0.0969 0.8319 0.073 Uiso 1 1 calc R . .
C29 C -0.3605(8) -0.2676(7) 0.9021(5) 0.0507(17) Uani 1 1 d . . .
C30 C 0.3581(7) -0.0026(7) 0.5745(5) 0.0504(18) Uani 1 1 d . . .
H30A H 0.3626 0.0234 0.5131 0.076 Uiso 1 1 calc R . .
H30B H 0.3624 -0.0983 0.5874 0.076 Uiso 1 1 calc R . .
H30C H 0.4359 0.0135 0.5948 0.076 Uiso 1 1 calc R . .
C31 C 0.2384(6) 0.0077(6) 0.7474(4) 0.0379(13) Uani 1 1 d . . .
H31A H 0.1680 0.0399 0.7945 0.057 Uiso 1 1 calc R . .
H31B H 0.3253 0.0232 0.7544 0.057 Uiso 1 1 calc R . .
H31C H 0.2519 -0.0888 0.7471 0.057 Uiso 1 1 calc R . .
C10 C -0.5390(14) 0.6004(13) 0.6299(9) 0.0416(19) Uani 0.471(9) 1 d PD C 1
H10A H -0.5974 0.5384 0.6367 0.050 Uiso 0.471(9) 1 calc PR C 1
H10B H -0.5905 0.6901 0.6048 0.050 Uiso 0.471(9) 1 calc PR C 1
C11 C -0.4995(16) 0.6099(14) 0.7169(9) 0.046(2) Uani 0.471(9) 1 d PD C 1
H11A H -0.5520 0.6989 0.7349 0.055 Uiso 0.471(9) 1 calc PR C 1
H11B H -0.4004 0.6054 0.7094 0.055 Uiso 0.471(9) 1 calc PR C 1
C10B C -0.4538(12) 0.6247(12) 0.6633(9) 0.0416(19) Uani 0.529(9) 1 d PD C 2
H10C H -0.3744 0.5993 0.6958 0.050 Uiso 0.529(9) 1 calc PR C 2
H10D H -0.4799 0.7236 0.6483 0.050 Uiso 0.529(9) 1 calc PR C 2
C11B C -0.5766(13) 0.5820(12) 0.7184(9) 0.046(2) Uani 0.529(9) 1 d PD C 2
H11C H -0.6491 0.6626 0.7362 0.055 Uiso 0.529(9) 1 calc PR C 2
H11D H -0.6165 0.5351 0.6851 0.055 Uiso 0.529(9) 1 calc PR C 2

loop_
_atom_site_aniso_label
_atom_site_aniso_U_11
_atom_site_aniso_U_22
_atom_site_aniso_U_33
_atom_site_aniso_U_23
_atom_site_aniso_U_13
_atom_site_aniso_U_12
Pt01 0.02349(12) 0.02436(12) 0.02445(12) 0.00003(8) 0.00009(8) -0.00150(8)
Br01 0.0363(3) 0.0463(3) 0.0374(3) 0.0078(2) -0.0110(2) -0.0200(3)
Cl1S 0.107(2) 0.107(2) 0.0621(14) 0.0131(14) -0.0194(14) -0.0461(18)
N01 0.031(2) 0.025(2) 0.0153(19) 0.0031(15) -0.0025(16) -0.0057(17)
O01 0.090(5) 0.068(4) 0.057(4) -0.013(3) 0.017(3) -0.022(3)
C1S 0.072(6) 0.064(5) 0.062(5) 0.000(4) 0.006(4) -0.008(4)
C01 0.035(3) 0.033(3) 0.023(2) -0.005(2) 0.003(2) -0.012(2)
Cl2S 0.0903(18) 0.0640(14) 0.0959(19) -0.0041(13) -0.0112(15) 0.0002(13)
N02 0.0193(18) 0.0198(18) 0.0211(19) -0.0042(15) -0.0003(15) -0.0013(15)
O02 0.080(4) 0.040(2) 0.046(3) -0.005(2) -0.003(3) -0.026(3)
C02 0.046(3) 0.039(3) 0.020(2) -0.007(2) 0.003(2) -0.017(3)
C03 0.046(3) 0.036(3) 0.023(3) -0.001(2) -0.004(2) -0.014(3)
N03 0.025(2) 0.027(2) 0.0183(19) -0.0035(16) 0.0003(16) -0.0055(17)
N04 0.040(3) 0.035(2) 0.024(2) -0.0056(19) 0.0003(19) -0.010(2)
C04 0.035(3) 0.033(3) 0.022(2) -0.001(2) -0.005(2) -0.007(2)
C05 0.029(2) 0.023(2) 0.017(2) -0.0013(18) -0.0048(18) -0.0081(19)
C06 0.024(2) 0.023(2) 0.019(2) -0.0022(17) -0.0043(18) -0.0048(18)
C07 0.027(2) 0.021(2) 0.023(2) -0.0018(18) -0.0037(19) -0.0060(19)
C08 0.026(3) 0.047(3) 0.030(3) 0.007(2) -0.009(2) -0.009(2)
C09 0.045(4) 0.057(4) 0.047(4) 0.023(3) 0.001(3) 0.006(3)
C12 0.032(3) 0.058(4) 0.045(4) -0.018(3) -0.002(3) 0.009(3)
C13 0.023(2) 0.039(3) 0.033(3) -0.007(2) 0.002(2) -0.010(2)
C14 0.024(2) 0.021(2) 0.027(2) -0.0045(19) -0.0009(19) -0.0059(18)
C15 0.030(3) 0.025(2) 0.022(2) -0.0041(18) -0.0026(19) -0.006(2)
C16 0.028(2) 0.032(3) 0.019(2) -0.0024(19) 0.0007(19) -0.007(2)
C17 0.059(4) 0.040(3) 0.028(3) -0.004(2) -0.003(3) -0.010(3)
C18 0.075(5) 0.053(4) 0.029(3) 0.010(3) -0.002(3) -0.009(4)
C19 0.072(5) 0.061(4) 0.020(3) -0.007(3) 0.007(3) -0.013(4)
C20 0.058(4) 0.044(3) 0.026(3) -0.012(3) 0.009(3) -0.009(3)
C21 0.061(4) 0.023(3) 0.033(3) -0.006(2) -0.001(3) -0.011(3)
C22 0.049(3) 0.022(2) 0.037(3) -0.003(2) -0.006(3) -0.015(2)
C23 0.051(4) 0.034(3) 0.038(3) -0.001(2) -0.011(3) -0.016(3)
C24 0.060(4) 0.038(3) 0.036(3) 0.000(3) -0.007(3) -0.021(3)
C25 0.053(4) 0.031(3) 0.049(4) -0.010(3) 0.004(3) -0.020(3)
C26 0.051(4) 0.026(3) 0.062(4) -0.007(3) -0.011(3) -0.014(3)
C27 0.056(4) 0.029(3) 0.047(4) 0.000(2) -0.016(3) -0.023(3)
C28 0.056(4) 0.042(4) 0.079(6) -0.013(4) 0.013(4) -0.015(3)
C29 0.052(4) 0.047(4) 0.055(4) -0.011(3) 0.006(3) -0.021(3)
C30 0.028(3) 0.046(4) 0.053(4) -0.009(3) 0.014(3) 0.016(3)
C31 0.037(3) 0.039(3) 0.026(3) 0.013(2) -0.009(2) 0.001(2)
C10 0.035(4) 0.030(4) 0.048(5) 0.000(4) -0.003(4) 0.004(3)
C11 0.041(6) 0.033(5) 0.057(6) -0.014(4) 0.001(5) 0.001(4)
C10B 0.035(4) 0.030(4) 0.048(5) 0.000(4) -0.003(4) 0.004(3)
C11B 0.041(6) 0.033(5) 0.057(6) -0.014(4) 0.001(5) 0.001(4)

loop_
_atom_type_symbol
_atom_type_description
_atom_type_scat_dispersion_real
_atom_type_scat_dispersion_imag
_atom_type_scat_source
C C 0.0033 0.0016 'International Tables Vol C Tables 4.2.6.8 and 6.1.1.4'
H H 0.0000 0.0000 'International Tables Vol C Tables 4.2.6.8 and 6.1.1.4'
N N 0.0061 0.0033 'International Tables Vol C Tables 4.2.6.8 and 6.1.1.4'
O O 0.0106 0.0060 'International Tables Vol C Tables 4.2.6.8 and 6.1.1.4'
Cl Cl 0.1484 0.1585 'International Tables Vol C Tables 4.2.6.8 and 6.1.1.4'
Br Br -0.2901 2.4595 'International Tables Vol C Tables 4.2.6.8 and 6.1.1.4'
Pt Pt -1.7033 8.3905 'International Tables Vol C Tables 4.2.6.8 and 6.1.1.4'

loop_
_geom_angle_atom_site_label_1
_geom_angle_atom_site_label_2
_geom_angle_atom_site_label_3
_geom_angle
C31 Pt01 C30 87.3(3)
C31 Pt01 C21 89.9(3)
C30 Pt01 C21 86.4(3)
C31 Pt01 N02 99.0(2)
C30 Pt01 N02 173.6(2)
C21 Pt01 N02 92.1(2)
C31 Pt01 N01 174.2(2)
C30 Pt01 N01 98.5(2)
C21 Pt01 N01 90.8(2)
N02 Pt01 N01 75.29(16)
C31 Pt01 Br01 90.2(2)
C30 Pt01 Br01 90.0(2)
C21 Pt01 Br01 176.39(18)
N02 Pt01 Br01 91.48(11)
N01 Pt01 Br01 89.57(12)
C01 N01 C05 120.2(4)
C01 N01 Pt01 122.9(4)
C05 N01 Pt01 116.6(3)
Cl1S C1S Cl2S 113.7(5)
Cl1S C1S H1S1 108.8
Cl2S C1S H1S1 108.8
Cl1S C1S H1S2 108.8
Cl2S C1S H1S2 108.8
H1S1 C1S H1S2 107.7
N01 C01 C02 122.4(5)
N01 C01 H01 118.8
C02 C01 H01 118.8
N03 N02 C06 122.1(4)
N03 N02 Pt01 119.4(3)
C06 N02 Pt01 117.5(3)
C29 O02 H2 109.5
C03 C02 C01 118.1(5)
C03 C02 H02 121.0
C01 C02 H02 121.0
C02 C03 C04 119.9(5)
C02 C03 H03 120.1
C04 C03 H03 120.1
N02 N03 C15 118.6(4)
C20 N04 C16 117.6(5)
C05 C04 C03 119.0(5)
C05 C04 H04 120.5
C03 C04 H04 120.5
N01 C05 C04 120.3(5)
N01 C05 C06 115.6(4)
C04 C05 C06 124.0(5)
N02 C06 C07 120.3(4)
N02 C06 C05 112.4(4)
C07 C06 C05 127.1(4)
C14 C07 C06 117.6(4)
C14 C07 C08 119.2(5)
C06 C07 C08 123.0(5)
C07 C08 C09 113.7(6)
C07 C08 H08A 108.8
C09 C08 H08A 108.8
C07 C08 H08B 108.8
C09 C08 H08B 108.8
H08A C08 H08B 107.7
C10 C09 C08 111.4(7)
C10 C09 C10B 44.9(8)
C08 C09 C10B 114.3(6)
C10 C09 H09A 109.3
C08 C09 H09A 109.3
C10B C09 H09A 66.3
C10 C09 H09B 109.3
C08 C09 H09B 109.3
C10B C09 H09B 135.3
H09A C09 H09B 108.0
C11B C12 C13 114.5(7)
C11B C12 C11 33.6(7)
C13 C12 C11 114.4(7)
C11B C12 H12A 132.1
C13 C12 H12A 108.7
C11 C12 H12A 108.7
C11B C12 H12B 77.6
C13 C12 H12B 108.7
C11 C12 H12B 108.7
H12A C12 H12B 107.6
C14 C13 C12 116.1(5)
C14 C13 H13A 108.3
C12 C13 H13A 108.3
C14 C13 H13B 108.3
C12 C13 H13B 108.3
H13A C13 H13B 107.4
C07 C14 C15 116.7(4)
C07 C14 C13 123.2(5)
C15 C14 C13 119.8(5)
N03 C15 C14 123.4(5)
N03 C15 C16 113.1(4)
C14 C15 C16 123.4(5)
N04 C16 C17 122.9(5)
N04 C16 C15 116.4(5)
C17 C16 C15 120.7(5)
C18 C17 C16 118.6(6)
C18 C17 H17 120.7
C16 C17 H17 120.7
C17 C18 C19 118.7(6)
C17 C18 H18 120.7
C19 C18 H18 120.7
C20 C19 C18 119.2(6)
C20 C19 H19 120.4
C18 C19 H19 120.4
N04 C20 C19 122.9(6)
N04 C20 H20 118.6
C19 C20 H20 118.6
C22 C21 Pt01 116.4(4)
C22 C21 H21A 108.2
Pt01 C21 H21A 108.2
C22 C21 H21B 108.2
Pt01 C21 H21B 108.2
H21A C21 H21B 107.3
C23 C22 C27 116.1(6)
C23 C22 C21 121.8(6)
C27 C22 C21 122.0(6)
C24 C23 C22 121.7(6)
C24 C23 H23 119.1
C22 C23 H23 119.1
C23 C24 C25 121.3(6)
C23 C24 H24 119.4
C25 C24 H24 119.4
C24 C25 C26 118.2(6)
C24 C25 C28 120.1(7)
C26 C25 C28 121.6(7)
C27 C26 C25 120.9(7)
C27 C26 H26 119.5
C25 C26 H26 119.5
C26 C27 C22 121.7(6)
C26 C27 H27 119.1
C22 C27 H27 119.1
C29 C28 C25 114.0(6)
C29 C28 H28A 108.7
C25 C28 H28A 108.7
C29 C28 H28B 108.7
C25 C28 H28B 108.7
H28A C28 H28B 107.6
O01 C29 O02 123.6(7)
O01 C29 C28 122.6(7)
O02 C29 C28 113.7(7)
Pt01 C30 H30A 109.5
Pt01 C30 H30B 109.5
H30A C30 H30B 109.5
Pt01 C30 H30C 109.5
H30A C30 H30C 109.5
H30B C30 H30C 109.5
Pt01 C31 H31A 109.5
Pt01 C31 H31B 109.5
H31A C31 H31B 109.5
Pt01 C31 H31C 109.5
H31A C31 H31C 109.5
H31B C31 H31C 109.5
C09 C10 C11 106.6(11)
C09 C10 H10A 110.4
C11 C10 H10A 110.4
C09 C10 H10B 110.4
C11 C10 H10B 110.4
H10A C10 H10B 108.6
C10 C11 C12 114.9(11)
C10 C11 H11A 108.5
C12 C11 H11A 108.5
C10 C11 H11B 108.5
C12 C11 H11B 108.5
H11A C11 H11B 107.5
C11B C10B C09 109.7(9)
C11B C10B H10C 109.7
C09 C10B H10C 109.7
C11B C10B H10D 109.7
C09 C10B H10D 109.7
H10C C10B H10D 108.2
C12 C11B C10B 109.0(10)
C12 C11B H11C 109.9
C10B C11B H11C 109.9
C12 C11B H11D 109.9
C10B C11B H11D 109.9
H11C C11B H11D 108.3

loop_
_geom_bond_atom_site_label_1
_geom_bond_atom_site_label_2
_geom_bond_distance
Pt01 C31 2.062(5)
Pt01 C30 2.068(6)
Pt01 C21 2.103(6)
Pt01 N02 2.140(4)
Pt01 N01 2.153(4)
Pt01 Br01 2.5826(9)
Cl1S C1S 1.711(9)
N01 C01 1.339(7)
N01 C05 1.344(7)
O01 C29 1.218(9)
C1S Cl2S 1.754(9)
C1S H1S1 0.9900
C1S H1S2 0.9900
C01 C02 1.384(8)
C01 H01 0.9500
N02 N03 1.320(6)
N02 C06 1.358(6)
O02 C29 1.318(9)
O02 H2 0.8400
C02 C03 1.371(9)
C02 H02 0.9500
C03 C04 1.398(8)
C03 H03 0.9500
N03 C15 1.338(6)
N04 C20 1.336(7)
N04 C16 1.340(7)
C04 C05 1.391(7)
C04 H04 0.9500
C05 C06 1.504(7)
C06 C07 1.406(7)
C07 C14 1.401(7)
C07 C08 1.504(7)
C08 C09 1.546(9)
C08 H08A 0.9900
C08 H08B 0.9900
C09 C10 1.462(15)
C09 C10B 1.663(16)
C09 H09A 0.9900
C09 H09B 0.9900
C12 C11B 1.466(15)
C12 C13 1.527(9)
C12 C11 1.649(18)
C12 H12A 0.9900
C12 H12B 0.9900
C13 C14 1.518(7)
C13 H13A 0.9900
C13 H13B 0.9900
C14 C15 1.402(7)
C15 C16 1.499(7)
C16 C17 1.378(8)
C17 C18 1.377(9)
C17 H17 0.9500
C18 C19 1.380(11)
C18 H18 0.9500
C19 C20 1.368(10)
C19 H19 0.9500
C20 H20 0.9500
C21 C22 1.482(9)
C21 H21A 0.9900
C21 H21B 0.9900
C22 C23 1.400(8)
C22 C27 1.426(9)
C23 C24 1.376(10)
C23 H23 0.9500
C24 C25 1.381(10)
C24 H24 0.9500
C25 C26 1.401(10)
C25 C28 1.529(10)
C26 C27 1.359(10)
C26 H26 0.9500
C27 H27 0.9500
C28 C29 1.512(10)
C28 H28A 0.9900
C28 H28B 0.9900
C30 H30A 0.9800
C30 H30B 0.9800
C30 H30C 0.9800
C31 H31A 0.9800
C31 H31B 0.9800
C31 H31C 0.9800
C10 C11 1.552(16)
C10 H10A 0.9900
C10 H10B 0.9900
C11 H11A 0.9900
C11 H11B 0.9900
C10B C11B 1.547(15)
C10B H10C 0.9900
C10B H10D 0.9900
C11B H11C 0.9900
C11B H11D 0.9900

loop_
_geom_torsion_atom_site_label_1
_geom_torsion_atom_site_label_2
_geom_torsion_atom_site_label_3
_geom_torsion_atom_site_label_4
_geom_torsion
C31 Pt01 N01 C01 167(2)
C30 Pt01 N01 C01 -10.8(5)
C21 Pt01 N01 C01 -97.3(4)
N02 Pt01 N01 C01 170.7(4)
Br01 Pt01 N01 C01 79.1(4)
C31 Pt01 N01 C05 -8(2)
C30 Pt01 N01 C05 174.8(4)
C21 Pt01 N01 C05 88.3(4)
N02 Pt01 N01 C05 -3.6(3)
Br01 Pt01 N01 C05 -95.3(3)
C05 N01 C01 C02 0.3(8)
Pt01 N01 C01 C02 -173.9(4)
C31 Pt01 N02 N03 1.0(4)
C30 Pt01 N02 N03 167(2)
C21 Pt01 N02 N03 91.2(4)
N01 Pt01 N02 N03 -178.6(4)
Br01 Pt01 N02 N03 -89.4(3)
C31 Pt01 N02 C06 -167.9(4)
C30 Pt01 N02 C06 -1(2)
C21 Pt01 N02 C06 -77.7(4)
N01 Pt01 N02 C06 12.6(3)
Br01 Pt01 N02 C06 101.7(3)
N01 C01 C02 C03 1.7(8)
C01 C02 C03 C04 -1.0(8)
C06 N02 N03 C15 4.2(7)
Pt01 N02 N03 C15 -164.1(3)
C02 C03 C04 C05 -1.6(8)
C01 N01 C05 C04 -3.0(7)
Pt01 N01 C05 C04 171.5(4)
C01 N01 C05 C06 -179.2(4)
Pt01 N01 C05 C06 -4.7(5)
C03 C04 C05 N01 3.7(8)
C03 C04 C05 C06 179.5(5)
N03 N02 C06 C07 -10.9(7)
Pt01 N02 C06 C07 157.6(4)
N03 N02 C06 C05 173.1(4)
Pt01 N02 C06 C05 -18.4(5)
N01 C05 C06 N02 15.0(6)
C04 C05 C06 N02 -161.1(5)
N01 C05 C06 C07 -160.7(5)
C04 C05 C06 C07 23.3(8)
N02 C06 C07 C14 6.5(7)
C05 C06 C07 C14 -178.2(4)
N02 C06 C07 C08 -167.8(5)
C05 C06 C07 C08 7.5(8)
C14 C07 C08 C09 86.1(6)
C06 C07 C08 C09 -99.7(6)
C07 C08 C09 C10 -95.9(9)
C07 C08 C09 C10B -47.0(8)
C11B C12 C13 C14 80.9(9)
C11 C12 C13 C14 43.9(9)
C06 C07 C14 C15 3.7(7)
C08 C07 C14 C15 178.2(5)
C06 C07 C14 C13 -170.0(5)
C08 C07 C14 C13 4.5(7)
C12 C13 C14 C07 -88.3(6)
C12 C13 C14 C15 98.2(6)
N02 N03 C15 C14 7.0(7)
N02 N03 C15 C16 -177.4(4)
C07 C14 C15 N03 -10.8(7)
C13 C14 C15 N03 163.2(5)
C07 C14 C15 C16 174.0(5)
C13 C14 C15 C16 -12.1(7)
C20 N04 C16 C17 0.7(9)
C20 N04 C16 C15 -177.4(5)
N03 C15 C16 N04 119.4(5)
C14 C15 C16 N04 -64.9(7)
N03 C15 C16 C17 -58.7(7)
C14 C15 C16 C17 117.0(6)
N04 C16 C17 C18 0.6(10)
C15 C16 C17 C18 178.6(6)
C16 C17 C18 C19 -1.3(12)
C17 C18 C19 C20 0.8(13)
C16 N04 C20 C19 -1.3(10)
C18 C19 C20 N04 0.5(12)
C31 Pt01 C21 C22 67.1(5)
C30 Pt01 C21 C22 154.4(5)
N02 Pt01 C21 C22 -31.9(5)
N01 Pt01 C21 C22 -107.2(5)
Br01 Pt01 C21 C22 158(2)
Pt01 C21 C22 C23 -89.9(6)
Pt01 C21 C22 C27 94.1(6)
C27 C22 C23 C24 -0.7(9)
C21 C22 C23 C24 -177.0(6)
C22 C23 C24 C25 0.3(10)
C23 C24 C25 C26 0.3(9)
C23 C24 C25 C28 179.3(6)
C24 C25 C26 C27 -0.5(9)
C28 C25 C26 C27 -179.4(6)
C25 C26 C27 C22 0.0(9)
C23 C22 C27 C26 0.6(8)
C21 C22 C27 C26 176.8(5)
C24 C25 C28 C29 -39.8(10)
C26 C25 C28 C29 139.2(7)
C25 C28 C29 O01 134.9(8)
C25 C28 C29 O02 -44.4(10)
C08 C09 C10 C11 83.0(11)
C10B C09 C10 C11 -20.4(9)
C09 C10 C11 C12 -105.5(12)
C11B C12 C11 C10 -37.0(11)
C13 C12 C11 C10 61.1(12)
C10 C09 C10B C11B 33.0(10)
C08 C09 C10B C11B -63.7(10)
C13 C12 C11B C10B -76.0(11)
C11 C12 C11B C10B 21.7(10)
C09 C10B C11B C12 108.3(10)
